data_1567624
loop_
_publ_author_name
'Koo, Bonwoo'
'Kim, Dopil'
'Song, Da Yong'
'Han, Woo Joo'
'Kim, Dongwook'
'Park, Jae Woo'
'Kim, Min'
'Kim, Cheoljae'

_publ_section_title
;
 The formation of photodegradable nitrophenylene polymers via ring-opening
 metathesis polymerization
;
_journal_issue 45
_journal_name_full 'Polymer Chemistry'
_journal_page_first 6268
_journal_page_last 6273
_journal_paper_doi 10.1039/D2PY00684G
_journal_volume 13
_journal_year 2022
_chemical_formula_moiety 'C18 H21 N O6'
_chemical_formula_sum 'C18 H21 N O6'
_chemical_formula_weight 347.36
_space_group_crystal_system monoclinic
_space_group_IT_number 9
_space_group_name_Hall 'C -2yc'
_space_group_name_H-M_alt 'C 1 c 1'
_atom_sites_solution_hydrogens geom
_atom_sites_solution_primary direct
_audit_creation_method SHELXL-2018/3
_audit_update_record
;
2022-02-09 deposited with the CCDC.	2022-09-01 downloaded from the CCDC.
;
_cell_angle_alpha 90
_cell_angle_beta 97.379(2)
_cell_angle_gamma 90
_cell_formula_units_Z 4
_cell_length_a 5.0300(3)
_cell_length_b 20.5537(12)
_cell_length_c 16.8829(10)
_cell_measurement_reflns_used 9913
_cell_measurement_temperature 173(2)
_cell_measurement_theta_max 27.51
_cell_measurement_theta_min 3.14
_cell_volume 1730.99(18)
_computing_cell_refinement 'Bruker APEXIII'
_computing_data_collection 'Bruker APEXIII'
_computing_data_reduction 'Bruker SAINT'
_computing_molecular_graphics ORTEP
_computing_publication_material CIFTAB
_computing_structure_refinement SHELXL
_computing_structure_solution SHELXS
_diffrn_ambient_temperature 173(2)
_diffrn_measured_fraction_theta_full 0.980
_diffrn_measured_fraction_theta_max 0.983
_diffrn_measurement_device_type 'PHOTON II 14'
_diffrn_measurement_method 'phi and omega scans'
_diffrn_radiation_type MoK\a
_diffrn_radiation_wavelength 0.71073
_diffrn_reflns_av_R_equivalents 0.0750
_diffrn_reflns_av_unetI/netI 0.0808
_diffrn_reflns_Laue_measured_fraction_full 0.980
_diffrn_reflns_Laue_measured_fraction_max 0.983
_diffrn_reflns_limit_h_max 6
_diffrn_reflns_limit_h_min -6
_diffrn_reflns_limit_k_max 26
_diffrn_reflns_limit_k_min -26
_diffrn_reflns_limit_l_max 21
_diffrn_reflns_limit_l_min -21
_diffrn_reflns_number 10870
_diffrn_reflns_point_group_measured_fraction_full 0.936
_diffrn_reflns_point_group_measured_fraction_max 0.919
_diffrn_reflns_theta_full 25.242
_diffrn_reflns_theta_max 26.992
_diffrn_reflns_theta_min 3.139
_diffrn_source 'I\^I1/4S 3.0 Microfocus'
_exptl_absorpt_coefficient_mu 0.100
_exptl_absorpt_correction_T_max 0.7456
_exptl_absorpt_correction_T_min 0.2627
_exptl_absorpt_correction_type multi-scan
_exptl_absorpt_process_details SADABS
_exptl_crystal_colour colourless
_exptl_crystal_density_diffrn 1.333
_exptl_crystal_description rod
_exptl_crystal_F_000 736
_exptl_crystal_size_max 0.268
_exptl_crystal_size_mid 0.065
_exptl_crystal_size_min 0.054
_refine_diff_density_max 0.569
_refine_diff_density_min -0.348
_refine_diff_density_rms 0.075
_refine_ls_abs_structure_details
;
 Flack x determined using 1228 quotients [(I+)-(I-)]/[(I+)+(I-)]
 (Parsons, Flack and Wagner, Acta Cryst. B69 (2013) 249-259).
;
_refine_ls_abs_structure_Flack 0.1(8)
_refine_ls_extinction_method none
_refine_ls_goodness_of_fit_ref 1.076
_refine_ls_hydrogen_treatment constr
_refine_ls_matrix_type full
_refine_ls_number_parameters 226
_refine_ls_number_reflns 3487
_refine_ls_number_restraints 2
_refine_ls_restrained_S_all 1.075
_refine_ls_R_factor_all 0.0829
_refine_ls_R_factor_gt 0.0782
_refine_ls_shift/su_max 0.000
_refine_ls_shift/su_mean 0.000
_refine_ls_structure_factor_coef Fsqd
_refine_ls_weighting_details 'w=1/[\s^2^(Fo^2^)+(0.1483P)^2^+0.7620P] where P=(Fo^2^+2Fc^2^)/3'
_refine_ls_weighting_scheme calc
_refine_ls_wR_factor_gt 0.2076
_refine_ls_wR_factor_ref 0.2152
_reflns_Friedel_coverage 0.865
_reflns_Friedel_fraction_full 0.891
_reflns_Friedel_fraction_max 0.856
_reflns_number_gt 3186
_reflns_number_total 3487
_reflns_threshold_expression 'I > 2\s(I)'
_cod_data_source_file d2py00684g2.cif
_cod_data_source_block 031_009
_cod_depositor_comments
;
The following automatic conversions were performed:

data item '_exptl_absorpt_correction_type' value 'MULTI-SCAN' was
changed to 'multi-scan' in accordance with the
/home/data/users/saulius/crontab/automatic-downloads/rss-feeds/RSC/lib/dictionaries/cif_core.dic
dictionary named 'cif_core.dic' version 2.4.2 last updated on
2011-04-26.

Automatic conversion script
Id: cif_fix_values 7556 2019-12-06 15:28:31Z antanas 

 Adding full bibliography for 1567622--1567627.cif.
;
_cod_original_cell_volume 1730.98(18)
_cod_original_sg_symbol_H-M 'C c'
_cod_database_code 1567624
_shelx_shelxl_version_number 2018/3
_shelx_space_group_comment
;
The symmetry employed for this shelxl refinement is uniquely defined
by the following loop, which should always be used as a source of
symmetry information in preference to the above space-group names.
They are only intended as comments.
;
_shelx_estimated_absorpt_t_min 0.974
_shelx_estimated_absorpt_t_max 0.995

loop_
_space_group_symop_operation_xyz
'x, y, z'
'x, -y, z+1/2'
'x+1/2, y+1/2, z'
'x+1/2, -y+1/2, z+1/2'

loop_
_atom_site_label
_atom_site_type_symbol
_atom_site_fract_x
_atom_site_fract_y
_atom_site_fract_z
_atom_site_U_iso_or_equiv
_atom_site_adp_type
_atom_site_occupancy
_atom_site_site_symmetry_order
_atom_site_calc_flag
_atom_site_refinement_flags_posn
_atom_site_refinement_flags_adp
_atom_site_refinement_flags_occupancy
_atom_site_disorder_assembly
_atom_site_disorder_group
C1 C 0.4030(9) 0.7123(2) 0.4041(3) 0.0279(9) Uani 1 1 d . . . . .
C2 C 0.5757(9) 0.7563(2) 0.3735(3) 0.0290(10) Uani 1 1 d . . . . .
C3 C 0.6313(12) 0.7547(2) 0.2953(3) 0.0365(11) Uani 1 1 d . . . . .
H3 H 0.750941 0.785334 0.277001 0.044 Uiso 1 1 calc R U . . .
C4 C 0.5109(13) 0.7081(2) 0.2448(3) 0.0396(12) Uani 1 1 d . . . . .
H4 H 0.547009 0.705990 0.190942 0.048 Uiso 1 1 calc R U . . .
C5 C 0.3350(12) 0.6639(2) 0.2729(3) 0.0389(12) Uani 1 1 d . . . . .
H5 H 0.250050 0.631919 0.237660 0.047 Uiso 1 1 calc R U . . .
C6 C 0.2812(9) 0.6656(2) 0.3521(3) 0.0299(10) Uani 1 1 d . . . . .
C7 C 0.0832(10) 0.6163(2) 0.3771(3) 0.0336(10) Uani 1 1 d . . . . .
H7A H -0.075685 0.639622 0.391589 0.040 Uiso 1 1 calc R U . . .
H7B H 0.022584 0.587783 0.330973 0.040 Uiso 1 1 calc R U . . .
O8 O 0.1930(6) 0.57622(15) 0.4437(2) 0.0305(7) Uani 1 1 d . . . . .
O9 O 0.4611(8) 0.52805(19) 0.3650(2) 0.0413(9) Uani 1 1 d . . . . .
C10 C 0.3843(8) 0.5323(2) 0.4279(3) 0.0276(9) Uani 1 1 d . . . . .
C11 C 0.4686(9) 0.4917(2) 0.5012(3) 0.0267(9) Uani 1 1 d . . . . .
H11A H 0.320318 0.461827 0.509696 0.032 Uiso 1 1 calc R U . . .
H11B H 0.500297 0.520716 0.548284 0.032 Uiso 1 1 calc R U . . .
C12 C 0.7195(9) 0.4520(2) 0.4957(3) 0.0289(9) Uani 1 1 d . . . . .
H12A H 0.863162 0.480793 0.480957 0.035 Uiso 1 1 calc R U . . .
H12B H 0.682084 0.418627 0.453444 0.035 Uiso 1 1 calc R U . . .
C13 C 0.8150(11) 0.4183(2) 0.5770(3) 0.0349(10) Uani 1 1 d . . . . .
H13A H 0.663432 0.393949 0.594777 0.042 Uiso 1 1 calc R U . . .
H13B H 0.958381 0.386671 0.569715 0.042 Uiso 1 1 calc R U . . .
C14 C 0.9180(10) 0.4662(2) 0.6397(3) 0.0334(10) Uani 1 1 d . . . . .
H14 H 1.089000 0.484741 0.635982 0.040 Uiso 1 1 calc R U . . .
C15 C 0.7933(11) 0.4854(2) 0.6999(3) 0.0338(10) Uani 1 1 d . . . . .
H15 H 0.635248 0.462668 0.708709 0.041 Uiso 1 1 calc R U . . .
C16 C 0.8834(10) 0.5406(2) 0.7557(3) 0.0333(10) Uani 1 1 d . . . . .
H16A H 1.074693 0.550225 0.752809 0.040 Uiso 1 1 calc R U . . .
H16B H 0.864426 0.527889 0.811263 0.040 Uiso 1 1 calc R U . . .
C17 C 0.7142(10) 0.6012(2) 0.7327(3) 0.0318(10) Uani 1 1 d . . . . .
H17A H 0.748518 0.634022 0.775695 0.038 Uiso 1 1 calc R U . . .
H17B H 0.521793 0.589477 0.727439 0.038 Uiso 1 1 calc R U . . .
C18 C 0.7784(10) 0.6308(2) 0.6536(3) 0.0287(9) Uani 1 1 d . . . . .
H18A H 0.945869 0.656433 0.664188 0.034 Uiso 1 1 calc R U . . .
H18B H 0.810519 0.595109 0.616667 0.034 Uiso 1 1 calc R U . . .
C19 C 0.5614(9) 0.6738(2) 0.6136(3) 0.0276(9) Uani 1 1 d . . . . .
O20 O 0.3999(9) 0.7033(2) 0.6464(2) 0.0488(11) Uani 1 1 d . . . . .
O21 O 0.5610(7) 0.67513(17) 0.53482(19) 0.0332(8) Uani 1 1 d . . . . .
C22 C 0.3515(10) 0.7143(2) 0.4906(3) 0.0335(10) Uani 1 1 d . . . . .
H22A H 0.359729 0.759666 0.510659 0.040 Uiso 1 1 calc R U . . .
H22B H 0.172502 0.696213 0.496184 0.040 Uiso 1 1 calc R U . . .
N23 N 0.7072(10) 0.8085(2) 0.4235(3) 0.0406(11) Uani 1 1 d . . . . .
O24 O 0.7093(16) 0.8629(2) 0.3948(3) 0.083(2) Uani 1 1 d . . . . .
O25 O 0.8012(11) 0.7971(2) 0.4928(3) 0.0593(13) Uani 1 1 d . . . . .

loop_
_atom_site_aniso_label
_atom_site_aniso_U_11
_atom_site_aniso_U_22
_atom_site_aniso_U_33
_atom_site_aniso_U_23
_atom_site_aniso_U_13
_atom_site_aniso_U_12
C1 0.034(2) 0.0252(18) 0.025(2) 0.0056(16) 0.0028(18) 0.0049(16)
C2 0.039(2) 0.0209(18) 0.027(2) 0.0044(16) 0.0010(18) 0.0010(17)
C3 0.050(3) 0.030(2) 0.031(3) 0.0126(19) 0.011(2) 0.002(2)
C4 0.065(4) 0.037(2) 0.019(2) 0.0071(18) 0.015(2) 0.006(2)
C5 0.061(3) 0.027(2) 0.026(2) -0.0012(18) -0.003(2) 0.003(2)
C6 0.034(2) 0.030(2) 0.026(2) 0.0064(17) 0.0045(18) 0.0058(17)
C7 0.031(2) 0.033(2) 0.036(3) 0.0078(19) -0.0007(19) 0.0026(18)
O8 0.0328(16) 0.0281(14) 0.0323(17) 0.0055(13) 0.0100(13) 0.0039(12)
O9 0.053(2) 0.047(2) 0.0259(18) 0.0032(15) 0.0102(16) 0.0125(17)
C10 0.027(2) 0.0253(19) 0.031(3) 0.0001(16) 0.0046(17) 0.0012(16)
C11 0.030(2) 0.031(2) 0.0205(19) -0.0006(16) 0.0090(16) -0.0001(16)
C12 0.028(2) 0.036(2) 0.023(2) -0.0016(17) 0.0062(17) 0.0045(16)
C13 0.044(2) 0.030(2) 0.030(2) 0.0060(18) 0.0054(19) 0.0042(19)
C14 0.033(2) 0.038(2) 0.029(2) 0.0081(19) 0.0049(19) 0.0025(19)
C15 0.042(2) 0.036(2) 0.024(2) 0.0095(19) 0.0044(18) -0.0017(19)
C16 0.039(2) 0.045(3) 0.016(2) 0.0044(18) 0.0053(17) -0.004(2)
C17 0.040(2) 0.039(2) 0.017(2) 0.0009(17) 0.0064(17) -0.0032(19)
C18 0.037(2) 0.034(2) 0.0162(19) 0.0001(17) 0.0092(17) -0.0018(18)
C19 0.032(2) 0.035(2) 0.018(2) -0.0014(17) 0.0106(17) -0.0048(17)
O20 0.054(2) 0.069(3) 0.0257(19) -0.0021(17) 0.0150(18) 0.019(2)
O21 0.0439(19) 0.0394(18) 0.0168(15) 0.0022(13) 0.0062(13) 0.0105(14)
C22 0.039(2) 0.035(2) 0.027(2) 0.0021(18) 0.0064(19) 0.0098(19)
N23 0.044(2) 0.033(2) 0.041(3) 0.0011(18) -0.006(2) -0.0016(18)
O24 0.131(5) 0.035(2) 0.072(4) 0.004(2) -0.032(3) -0.020(3)
O25 0.074(3) 0.053(2) 0.044(2) -0.003(2) -0.019(2) -0.003(2)

loop_
_atom_type_symbol
_atom_type_description
_atom_type_scat_dispersion_real
_atom_type_scat_dispersion_imag
_atom_type_scat_source
C C 0.0033 0.0016 'International Tables Vol C Tables 4.2.6.8 and 6.1.1.4'
H H 0.0000 0.0000 'International Tables Vol C Tables 4.2.6.8 and 6.1.1.4'
N N 0.0061 0.0033 'International Tables Vol C Tables 4.2.6.8 and 6.1.1.4'
O O 0.0106 0.0060 'International Tables Vol C Tables 4.2.6.8 and 6.1.1.4'

loop_
_geom_angle_atom_site_label_1
_geom_angle_atom_site_label_2
_geom_angle_atom_site_label_3
_geom_angle
_geom_angle_site_symmetry_1
_geom_angle_site_symmetry_3
_geom_angle_publ_flag
C6 C1 C2 117.3(4) . . ?
C6 C1 C22 120.8(4) . . ?
C2 C1 C22 121.9(4) . . ?
C3 C2 C1 123.3(4) . . ?
C3 C2 N23 115.7(4) . . ?
C1 C2 N23 121.0(4) . . ?
C4 C3 C2 118.9(5) . . ?
C4 C3 H3 120.6 . . ?
C2 C3 H3 120.6 . . ?
C3 C4 C5 119.5(5) . . ?
C3 C4 H4 120.3 . . ?
C5 C4 H4 120.3 . . ?
C4 C5 C6 121.2(5) . . ?
C4 C5 H5 119.4 . . ?
C6 C5 H5 119.4 . . ?
C1 C6 C5 119.9(4) . . ?
C1 C6 C7 122.6(4) . . ?
C5 C6 C7 117.5(4) . . ?
O8 C7 C6 113.4(4) . . ?
O8 C7 H7A 108.9 . . ?
C6 C7 H7A 108.9 . . ?
O8 C7 H7B 108.9 . . ?
C6 C7 H7B 108.9 . . ?
H7A C7 H7B 107.7 . . ?
C10 O8 C7 115.5(4) . . ?
O9 C10 O8 123.0(4) . . ?
O9 C10 C11 127.5(4) . . ?
O8 C10 C11 109.6(4) . . ?
C10 C11 C12 113.3(4) . . ?
C10 C11 H11A 108.9 . . ?
C12 C11 H11A 108.9 . . ?
C10 C11 H11B 108.9 . . ?
C12 C11 H11B 108.9 . . ?
H11A C11 H11B 107.7 . . ?
C11 C12 C13 110.5(4) . . ?
C11 C12 H12A 109.6 . . ?
C13 C12 H12A 109.6 . . ?
C11 C12 H12B 109.6 . . ?
C13 C12 H12B 109.6 . . ?
H12A C12 H12B 108.1 . . ?
C14 C13 C12 111.8(4) . . ?
C14 C13 H13A 109.3 . . ?
C12 C13 H13A 109.3 . . ?
C14 C13 H13B 109.3 . . ?
C12 C13 H13B 109.3 . . ?
H13A C13 H13B 107.9 . . ?
C15 C14 C13 126.0(5) . . ?
C15 C14 H14 117.0 . . ?
C13 C14 H14 117.0 . . ?
C14 C15 C16 124.8(5) . . ?
C14 C15 H15 117.6 . . ?
C16 C15 H15 117.6 . . ?
C15 C16 C17 110.0(4) . . ?
C15 C16 H16A 109.7 . . ?
C17 C16 H16A 109.7 . . ?
C15 C16 H16B 109.7 . . ?
C17 C16 H16B 109.7 . . ?
H16A C16 H16B 108.2 . . ?
C16 C17 C18 111.7(4) . . ?
C16 C17 H17A 109.3 . . ?
C18 C17 H17A 109.3 . . ?
C16 C17 H17B 109.3 . . ?
C18 C17 H17B 109.3 . . ?
H17A C17 H17B 107.9 . . ?
C19 C18 C17 113.7(4) . . ?
C19 C18 H18A 108.8 . . ?
C17 C18 H18A 108.8 . . ?
C19 C18 H18B 108.8 . . ?
C17 C18 H18B 108.8 . . ?
H18A C18 H18B 107.7 . . ?
O20 C19 O21 122.3(4) . . ?
O20 C19 C18 125.9(4) . . ?
O21 C19 C18 111.7(4) . . ?
C19 O21 C22 115.6(4) . . ?
O21 C22 C1 106.0(4) . . ?
O21 C22 H22A 110.5 . . ?
C1 C22 H22A 110.5 . . ?
O21 C22 H22B 110.5 . . ?
C1 C22 H22B 110.5 . . ?
H22A C22 H22B 108.7 . . ?
O24 N23 O25 122.2(5) . . ?
O24 N23 C2 117.9(4) . . ?
O25 N23 C2 119.8(4) . . ?

loop_
_geom_bond_atom_site_label_1
_geom_bond_atom_site_label_2
_geom_bond_distance
_geom_bond_site_symmetry_2
_geom_bond_publ_flag
C1 C6 1.388(7) . ?
C1 C2 1.398(7) . ?
C1 C22 1.517(7) . ?
C2 C3 1.384(7) . ?
C2 N23 1.471(6) . ?
C3 C4 1.371(8) . ?
C3 H3 0.9500 . ?
C4 C5 1.395(8) . ?
C4 H4 0.9500 . ?
C5 C6 1.398(7) . ?
C5 H5 0.9500 . ?
C6 C7 1.518(7) . ?
C7 O8 1.445(6) . ?
C7 H7A 0.9900 . ?
C7 H7B 0.9900 . ?
O8 C10 1.370(5) . ?
O9 C10 1.179(6) . ?
C10 C11 1.509(6) . ?
C11 C12 1.516(6) . ?
C11 H11A 0.9900 . ?
C11 H11B 0.9900 . ?
C12 C13 1.558(6) . ?
C12 H12A 0.9900 . ?
C12 H12B 0.9900 . ?
C13 C14 1.489(7) . ?
C13 H13A 0.9900 . ?
C13 H13B 0.9900 . ?
C14 C15 1.322(8) . ?
C14 H14 0.9500 . ?
C15 C16 1.506(7) . ?
C15 H15 0.9500 . ?
C16 C17 1.531(7) . ?
C16 H16A 0.9900 . ?
C16 H16B 0.9900 . ?
C17 C18 1.539(6) . ?
C17 H17A 0.9900 . ?
C17 H17B 0.9900 . ?
C18 C19 1.496(7) . ?
C18 H18A 0.9900 . ?
C18 H18B 0.9900 . ?
C19 O20 1.204(6) . ?
C19 O21 1.331(5) . ?
O21 C22 1.454(6) . ?
C22 H22A 0.9900 . ?
C22 H22B 0.9900 . ?
N23 O24 1.218(6) . ?
N23 O25 1.227(6) . ?

loop_
_geom_torsion_atom_site_label_1
_geom_torsion_atom_site_label_2
_geom_torsion_atom_site_label_3
_geom_torsion_atom_site_label_4
_geom_torsion
_geom_torsion_site_symmetry_1
_geom_torsion_site_symmetry_2
_geom_torsion_site_symmetry_3
_geom_torsion_site_symmetry_4
_geom_torsion_publ_flag
C6 C1 C2 C3 -0.8(7) . . . . ?
C22 C1 C2 C3 178.5(4) . . . . ?
C6 C1 C2 N23 178.2(4) . . . . ?
C22 C1 C2 N23 -2.5(7) . . . . ?
C1 C2 C3 C4 0.4(8) . . . . ?
N23 C2 C3 C4 -178.6(5) . . . . ?
C2 C3 C4 C5 0.3(8) . . . . ?
C3 C4 C5 C6 -0.7(8) . . . . ?
C2 C1 C6 C5 0.4(6) . . . . ?
C22 C1 C6 C5 -178.9(4) . . . . ?
C2 C1 C6 C7 -178.1(4) . . . . ?
C22 C1 C6 C7 2.5(6) . . . . ?
C4 C5 C6 C1 0.3(7) . . . . ?
C4 C5 C6 C7 179.0(5) . . . . ?
C1 C6 C7 O8 -58.3(6) . . . . ?
C5 C6 C7 O8 123.1(5) . . . . ?
C6 C7 O8 C10 -69.7(5) . . . . ?
C7 O8 C10 O9 1.8(6) . . . . ?
C7 O8 C10 C11 -176.9(3) . . . . ?
O9 C10 C11 C12 13.8(7) . . . . ?
O8 C10 C11 C12 -167.6(4) . . . . ?
C10 C11 C12 C13 172.9(4) . . . . ?
C11 C12 C13 C14 -68.9(5) . . . . ?
C12 C13 C14 C15 105.8(6) . . . . ?
C13 C14 C15 C16 -171.0(4) . . . . ?
C14 C15 C16 C17 101.6(6) . . . . ?
C15 C16 C17 C18 -70.5(5) . . . . ?
C16 C17 C18 C19 159.4(4) . . . . ?
C17 C18 C19 O20 26.3(7) . . . . ?
C17 C18 C19 O21 -152.3(4) . . . . ?
O20 C19 O21 C22 -0.4(7) . . . . ?
C18 C19 O21 C22 178.4(4) . . . . ?
C19 O21 C22 C1 176.1(4) . . . . ?
C6 C1 C22 O21 92.2(5) . . . . ?
C2 C1 C22 O21 -87.1(5) . . . . ?
C3 C2 N23 O24 43.9(8) . . . . ?
C1 C2 N23 O24 -135.1(6) . . . . ?
C3 C2 N23 O25 -138.8(6) . . . . ?
C1 C2 N23 O25 42.1(8) . . . . ?
